data_2102455
loop_
_publ_author_name
'Marsh, Richard E.'

_publ_section_title
;
 Space group <i>Cc</i>: an update
;
_journal_issue 2
_journal_name_full 'Acta Crystallographica Section B'
_journal_page_first 252
_journal_page_last 253
_journal_paper_doi 10.1107/S0108768104003878
_journal_volume 60
_journal_year 2004
_chemical_formula_moiety 'C56 H44 O6 P4 Au2 Co2'
_chemical_formula_sum 'C56 H44 Au2 Co2 O6 P4'
_space_group_crystal_system monoclinic
_space_group_IT_number 15
_space_group_name_Hall '-C 2yc'
_space_group_name_H-M_alt 'C 1 2/c 1'
_audit_creation_method CRYM
_cell_angle_alpha 90
_cell_angle_beta 112.35
_cell_angle_gamma 90
_cell_formula_units_Z 4
_cell_length_a 18.8340
_cell_length_b 16.2570
_cell_length_c 20.3660
_cell_volume 5767.310
_cod_data_source_file bk0142.cif
_cod_data_source_block YIYFIV
_cod_depositor_comments
;
 Updating space group information and adding the symmetry operation list.

 Antanas Vaitkus,
 2018-06-14

 Adding the _cell_formula_units_Z data item.

 Antanas Vaitkus,
 2017-08-05

  Added moiety chemical formula from Marsh (2004) paper.
  The summary chemical formula is calculated from moiety formula using
  AdHocParser
  (svn://www.crystallography.net/cod-tools/trunk/Formulae/AdHocParser.yp,
  revision 1441.)

  Andrius Merkys
  2013-11-11
;
_cod_original_sg_symbol_H-M C2/c
_cod_database_code 2102455

loop_
_space_group_symop_id
_space_group_symop_operation_xyz
1 x,y,z
2 -x,y,-z+1/2
3 -x,-y,-z
4 x,-y,z+1/2
5 x+1/2,y+1/2,z
6 -x+1/2,y+1/2,-z+1/2
7 -x+1/2,-y+1/2,-z
8 x+1/2,-y+1/2,z+1/2

loop_
_atom_site_label
_atom_site_type_symbol
_atom_site_fract_x
_atom_site_fract_y
_atom_site_fract_z
Au1 Au 0.45155 0.15180 0.17280
Co1 Co 0.53020 0.22045 0.11345
P1 P 0.36945 0.06115 0.19140
P3 P 0.36125 0.15970 0.32130
O1 O 0.44810 0.09870 0.00710
O2 O 0.45895 0.35150 0.16465
O3 O 0.58395 0.32525 0.02665
C1 C 0.36135 0.05660 0.27890
C3 C 0.47760 0.14210 0.04710
C4 C 0.48660 0.29610 0.14980
C5 C 0.56450 0.28495 0.05980
C9 C 0.27490 0.07245 0.12630
C10 C 0.25825 0.13220 0.07450
C11 C 0.18180 0.14030 0.02160
C12 C 0.12330 0.08700 0.02495
C13 C 0.13850 0.02880 0.07465
C14 C 0.21335 0.02025 0.12735
C15 C 0.39680 -0.04120 0.17605
C16 C 0.38640 -0.10880 0.21520
C17 C 0.40535 -0.18910 0.19560
C18 C 0.43290 -0.19825 0.14010
C19 C 0.44390 -0.13240 0.10615
C20 C 0.42435 -0.05065 0.12275
C21 C 0.29325 0.21920 0.25100
C22 C 0.31740 0.29025 0.22785
C23 C 0.26740 0.33760 0.17360
C24 C 0.19290 0.31215 0.14085
C25 C 0.16320 0.24865 0.16320
C26 C 0.21320 0.20020 0.21980
C27 C 0.30845 0.12865 0.37825
C28 C 0.31870 0.05150 0.40705
C29 C 0.28460 0.03155 0.45535
C30 C 0.23510 0.08380 0.46775
C31 C 0.22670 0.16025 0.44170
C32 C 0.26035 0.18465 0.39200
H1 H 0.30700 0.02700 0.26500
H2 H 0.39800 0.00800 0.30100
H11 H 0.30050 0.17000 0.07350
H12 H 0.16850 0.18200 -0.01850
H13 H 0.07500 0.07800 -0.01100
H14 H 0.09700 -0.00850 0.07450
H15 H 0.22200 -0.02300 0.16650
H16 H 0.36750 -0.10050 0.25500
H17 H 0.39700 -0.24000 0.22050
H18 H 0.44700 -0.25400 0.12650
H19 H 0.46600 -0.13800 0.06850
H20 H 0.43100 0.00050 0.09750
H21 H 0.37150 0.30700 0.25000
H22 H 0.28550 0.39050 0.15800
H23 H 0.16300 0.34150 0.09700
H24 H 0.10550 0.23650 0.14100
H25 H 0.19300 0.14950 0.23600
H26 H 0.35300 0.01100 0.39300
H27 H 0.29900 -0.02050 0.48300
H28 H 0.20450 0.06600 0.49750
H29 H 0.19400 0.20550 0.45450
H30 H 0.24950 0.24150 0.36800
